data_7715058
loop_
_publ_author_name
'Ogawa, Mana'
'Usami, Sayaka'
'Takahama, Ryo'
'Iwamoto, Kazuko'
'Nabeta, Tomomi'
'Kawashima, Shin'
'Kojima, Ryoichi'
'Ohyama, Junya'
'Hayakawa, Teruaki'
'Nabae, Yuta'
'Moriya, Makoto'

_publ_section_title
;
 One-pot gram-scale rapid synthesis of MN<sub>4</sub> complexes with
 14-membered ring macrocyclic ligand as a precursor for carbon-based ORR
 and CO<sub>2</sub>RR catalysts.
;
_journal_issue 10
_journal_name_full 'Dalton transactions (Cambridge, England : 2003)'
_journal_page_first 4426
_journal_page_last 4431
_journal_paper_doi 10.1039/d3dt04129h
_journal_volume 53
_journal_year 2024
_chemical_formula_moiety 'C24 H14 N6 Ni, 2(C F3 O3 S)'
_chemical_formula_sum 'C26 H14 F6 N6 Ni O6 S2'
_chemical_formula_weight 743.26
_chemical_name_systematic '[Ni(H2HAM)][OTf]2'
_space_group_crystal_system monoclinic
_space_group_IT_number 14
_space_group_name_Hall '-P 2ybc'
_space_group_name_H-M_alt 'P 1 21/c 1'
_atom_sites_solution_hydrogens mixed
_atom_sites_solution_primary dual
_audit_creation_date 2023-10-12
_audit_creation_method
;
Olex2 1.5-ac5-024
(compiled 2022.04.12 svn.rca3783a0 for Rigaku Oxford Diffraction, GUI svn.r6498)
;
_audit_update_record
;
2023-10-12 deposited with the CCDC.	2024-01-30 downloaded from the CCDC.
;
_cell_angle_alpha 90
_cell_angle_beta 105.391(6)
_cell_angle_gamma 90
_cell_formula_units_Z 2
_cell_length_a 8.6317(5)
_cell_length_b 18.0397(10)
_cell_length_c 9.0167(5)
_cell_measurement_reflns_used 10094
_cell_measurement_temperature 293(2)
_cell_measurement_theta_max 29.6080
_cell_measurement_theta_min 2.5800
_cell_volume 1353.67(14)
_computing_cell_refinement 'CrysAlisPro 1.171.40.39a (Rigaku OD, 2019)'
_computing_data_collection 'CrysAlisPro 1.171.40.39a (Rigaku OD, 2019)'
_computing_data_reduction 'CrysAlisPro 1.171.40.39a (Rigaku OD, 2019)'
_computing_molecular_graphics 'Olex2 1.5-ac5-024 (Dolomanov et al., 2009)'
_computing_publication_material 'Olex2 1.5-ac5-024 (Dolomanov et al., 2009)'
_computing_structure_refinement 'SHELXL 2018/3 (Sheldrick, 2015)'
_computing_structure_solution 'SHELXT 2018/2 (Sheldrick, 2018)'
_diffrn_ambient_temperature 153(2)
_diffrn_detector 'CCD plate'
_diffrn_detector_area_resol_mean 5.8140
_diffrn_measured_fraction_theta_full 0.990
_diffrn_measured_fraction_theta_max 0.887
_diffrn_measurement_details
;
List of Runs (angles in degrees, time in seconds):

  # Type    Start    End  Width  t~exp~   \w     \q     \k     \f   Frames
#--------------------------------------------------------------------------
  1  \w     10.00  94.00   0.50  141.03    --    5.00  45.00 120.00  168
  2  \w     48.00  74.00   0.50  141.03    --    5.00  45.00 150.00   52
  3  \w     -8.00  18.00   0.50  141.03    --    5.00  45.00  60.00   52
  4  \w     40.00  94.00   0.50  141.03    --    5.00  45.00  60.00  108
  5  \w    -83.00  -4.00   0.50  141.03    --    5.00  45.00 150.00  158
  6  \w    -29.00  74.00   0.50  141.03    --   -6.80  45.00   0.00  206
  7  \w      5.00  31.00   0.50  141.03    --   -6.80  45.00  60.00   52
  8  \w      7.00  32.00   0.50  141.03    --   -6.80  45.00  30.00   50
  9  \w    -83.00 -32.00   0.50  141.03    --   -6.80  45.00  30.00  102
 10  \w    -61.00 -35.00   0.50  141.03    --   -6.80  45.00  60.00   52
 11  \w    -82.00 -55.00   0.50  141.03    --   -6.80  45.00   0.00   54
 12  \w    -96.00  63.00   0.50  141.03    --   -6.80  45.00 120.00  318
;
_diffrn_measurement_device 'four-circle diffractometer'
_diffrn_measurement_device_type 'XtaLAB AFC10 (RCD3): fixed-chi single'
_diffrn_measurement_method '\w scans'
_diffrn_orient_matrix_type 'CrysAlisPro convention (1999,Acta A55,543-557)'
_diffrn_orient_matrix_UB_11 0.0386426000
_diffrn_orient_matrix_UB_12 0.0331182000
_diffrn_orient_matrix_UB_13 0.0327447000
_diffrn_orient_matrix_UB_21 0.0663430000
_diffrn_orient_matrix_UB_22 -0.0209697000
_diffrn_orient_matrix_UB_23 0.0429029000
_diffrn_orient_matrix_UB_31 0.0370277000
_diffrn_orient_matrix_UB_32 0.0030405000
_diffrn_orient_matrix_UB_33 -0.0611868000
_diffrn_radiation_monochromator mirror
_diffrn_radiation_probe x-ray
_diffrn_radiation_type 'Mo K\a'
_diffrn_radiation_wavelength 0.71073
_diffrn_reflns_av_R_equivalents 0.0510
_diffrn_reflns_av_unetI/netI 0.0300
_diffrn_reflns_Laue_measured_fraction_full 0.990
_diffrn_reflns_Laue_measured_fraction_max 0.887
_diffrn_reflns_limit_h_max 11
_diffrn_reflns_limit_h_min -11
_diffrn_reflns_limit_k_max 24
_diffrn_reflns_limit_k_min -24
_diffrn_reflns_limit_l_max 12
_diffrn_reflns_limit_l_min -12
_diffrn_reflns_number 29658
_diffrn_reflns_point_group_measured_fraction_full 0.990
_diffrn_reflns_point_group_measured_fraction_max 0.887
_diffrn_reflns_theta_full 25.242
_diffrn_reflns_theta_max 30.268
_diffrn_reflns_theta_min 2.258
_diffrn_source 'Rotating-anode X-ray tube'
_diffrn_source_type 'Rigaku (Mo) X-ray Source'
_exptl_absorpt_coefficient_mu 0.970
_exptl_absorpt_correction_T_max 1.00000
_exptl_absorpt_correction_T_min 0.96269
_exptl_absorpt_correction_type multi-scan
_exptl_absorpt_process_details
;
CrysAlisPro 1.171.40.39a (Rigaku Oxford Diffraction, 2019)
Empirical absorption correction using spherical harmonics,
 implemented in SCALE3 ABSPACK scaling algorithm.
;
_exptl_crystal_colour 'translucent pale yellow'
_exptl_crystal_density_diffrn 1.824
_exptl_crystal_description plate
_exptl_crystal_F_000 748
_exptl_crystal_recrystallization_method 'Re-crystallisation from solvent: ethylene glycol'
_exptl_crystal_size_max 0.08
_exptl_crystal_size_mid 0.05
_exptl_crystal_size_min 0.01
_refine_diff_density_max 0.654
_refine_diff_density_min -1.162
_refine_diff_density_rms 0.143
_refine_ls_extinction_method none
_refine_ls_goodness_of_fit_ref 1.064
_refine_ls_hydrogen_treatment mixed
_refine_ls_matrix_type full
_refine_ls_number_parameters 218
_refine_ls_number_reflns 3596
_refine_ls_number_restraints 0
_refine_ls_restrained_S_all 1.064
_refine_ls_R_factor_all 0.0745
_refine_ls_R_factor_gt 0.0581
_refine_ls_shift/su_max 0.001
_refine_ls_shift/su_mean 0.000
_refine_ls_structure_factor_coef Fsqd
_refine_ls_weighting_details 'w=1/[\s^2^(Fo^2^)+(0.1192P)^2^+1.0294P] where P=(Fo^2^+2Fc^2^)/3'
_refine_ls_weighting_scheme calc
_refine_ls_wR_factor_gt 0.1658
_refine_ls_wR_factor_ref 0.1819
_reflns_Friedel_coverage 0.000
_reflns_number_gt 2797
_reflns_number_total 3596
_reflns_threshold_expression 'I > 2\s(I)'
_cod_data_source_file d3dt04129h2.cif
_cod_data_source_block 220319-iwm-n-15-ni(otf)2-asahiligand-ethyleneglycol
_cod_depositor_comments 'Adding full bibliography for 7715057--7715059.cif.'
_cod_database_code 7715058
_shelx_shelxl_version_number 2018/3
_chemical_oxdiff_formula NiC20H20N10S2F6O6
_shelx_space_group_comment
;
The symmetry employed for this shelxl refinement is uniquely defined
by the following loop, which should always be used as a source of
symmetry information in preference to the above space-group names.
They are only intended as comments.
;
_olex2_refinement_description
;
1. Fixed Uiso
 At 1.2 times of:
  All C(H) groups
2.a Aromatic/amide H refined with riding coordinates:
 C00I(H00I), C00J(H00J), C00K(H00K), C00M(H00M), C00N(H00N), C00O(H00O)
;
_olex2_submission_special_instructions 'No special instructions were received'
_oxdiff_exptl_absorpt_empirical_details
;
Empirical correction (ABSPACK) includes:
- Absorption correction using spherical harmonics
- Frame scaling
;
_oxdiff_exptl_absorpt_empirical_full_max 1.162
_oxdiff_exptl_absorpt_empirical_full_min 0.841

loop_
_space_group_symop_operation_xyz
'x, y, z'
'-x, y+1/2, -z+1/2'
'-x, -y, -z'
'x, -y-1/2, z-1/2'

loop_
_atom_site_label
_atom_site_type_symbol
_atom_site_fract_x
_atom_site_fract_y
_atom_site_fract_z
_atom_site_U_iso_or_equiv
_atom_site_adp_type
_atom_site_occupancy
_atom_site_site_symmetry_order
_atom_site_calc_flag
_atom_site_refinement_flags_posn
_atom_site_refinement_flags_adp
_atom_site_refinement_flags_occupancy
_atom_site_disorder_assembly
_atom_site_disorder_group
Ni01 Ni 0.500000 0.500000 1.000000 0.0286(2) Uani 1 2 d S . P . .
S002 S 0.68856(8) 0.63794(4) 0.32384(8) 0.0252(2) Uani 1 1 d . . . . .
F003 F 0.4279(2) 0.69893(12) 0.1546(3) 0.0404(5) Uani 1 1 d . . . . .
F004 F 0.6329(3) 0.76957(12) 0.2010(3) 0.0441(5) Uani 1 1 d . . . . .
O005 O 0.5900(3) 0.59101(13) 0.3928(3) 0.0333(5) Uani 1 1 d . . . . .
F006 F 0.5133(4) 0.74863(14) 0.3764(3) 0.0568(7) Uani 1 1 d . . . . .
N007 N 0.3911(3) 0.56252(12) 0.8447(3) 0.0192(5) Uani 1 1 d . . . . .
N008 N 0.6612(3) 0.48473(13) 0.9025(3) 0.0198(5) Uani 1 1 d . . . . .
O009 O 0.7104(3) 0.60931(15) 0.1821(3) 0.0398(6) Uani 1 1 d . . . . .
N00A N 0.5650(3) 0.55917(14) 0.6850(3) 0.0233(5) Uani 1 1 d . . . . .
O00B O 0.8287(3) 0.66786(19) 0.4307(4) 0.0538(8) Uani 1 1 d . . . . .
C00C C 0.4253(3) 0.58280(15) 0.7165(3) 0.0198(5) Uani 1 1 d . . . . .
C00D C 0.7743(3) 0.43686(16) 0.9864(3) 0.0212(5) Uani 1 1 d . . . . .
C00E C 0.1459(3) 0.63664(16) 0.7788(3) 0.0242(6) Uani 1 1 d . . . . .
C00F C 0.6758(3) 0.51148(16) 0.7699(3) 0.0214(5) Uani 1 1 d . . . . .
C00G C 0.2532(3) 0.58831(15) 0.8752(3) 0.0209(5) Uani 1 1 d . . . . .
C00H C 0.9068(3) 0.41270(17) 0.9389(3) 0.0252(6) Uani 1 1 d . . . . .
C00I C 0.1829(3) 0.65630(17) 0.6387(3) 0.0261(6) Uani 1 1 d . . . . .
H00I H 0.113739 0.686801 0.567888 0.031 Uiso 1 1 calc R U . . .
C00J C 0.8106(4) 0.48965(18) 0.7143(4) 0.0275(6) Uani 1 1 d . . . . .
H00J H 0.821707 0.508654 0.621769 0.033 Uiso 1 1 calc R U . . .
C00K C 0.3196(3) 0.63032(16) 0.6091(3) 0.0248(6) Uani 1 1 d . . . . .
H00K H 0.344252 0.643597 0.518360 0.030 Uiso 1 1 calc R U . . .
C00L C 0.5594(4) 0.71793(17) 0.2611(3) 0.0261(6) Uani 1 1 d . . . . .
C00M C 0.0101(4) 0.66147(19) 0.8281(4) 0.0305(7) Uani 1 1 d . . . . .
H00M H -0.062704 0.694066 0.766340 0.037 Uiso 1 1 calc R U . . .
C00N C -0.0147(4) 0.63815(19) 0.9644(4) 0.0317(7) Uani 1 1 d . . . . .
H00N H -0.103043 0.655685 0.994412 0.038 Uiso 1 1 calc R U . . .
C00O C 0.9212(4) 0.44164(19) 0.7958(4) 0.0292(6) Uani 1 1 d . . . . .
H00O H 1.007221 0.427375 0.758358 0.035 Uiso 1 1 calc R U . . .
H00A H 0.582(4) 0.5704(18) 0.614(4) 0.008(7) Uiso 1 1 d . . . . .

loop_
_atom_site_aniso_label
_atom_site_aniso_U_11
_atom_site_aniso_U_22
_atom_site_aniso_U_33
_atom_site_aniso_U_23
_atom_site_aniso_U_13
_atom_site_aniso_U_12
Ni01 0.0254(3) 0.0322(3) 0.0297(3) 0.0018(2) 0.0101(2) 0.0033(2)
S002 0.0188(3) 0.0298(4) 0.0264(4) 0.0059(3) 0.0050(3) 0.0020(3)
F003 0.0266(9) 0.0401(11) 0.0460(12) 0.0020(9) -0.0052(8) 0.0020(8)
F004 0.0430(12) 0.0334(11) 0.0529(13) 0.0145(9) 0.0072(10) -0.0069(9)
O005 0.0392(13) 0.0357(12) 0.0271(11) 0.0083(9) 0.0127(9) -0.0041(10)
F006 0.0866(19) 0.0537(14) 0.0350(12) -0.0033(10) 0.0244(12) 0.0297(13)
N007 0.0163(10) 0.0209(11) 0.0206(11) 0.0011(8) 0.0049(8) 0.0027(8)
N008 0.0164(10) 0.0239(11) 0.0200(11) -0.0008(9) 0.0064(8) 0.0018(8)
O009 0.0416(14) 0.0424(14) 0.0443(14) 0.0016(11) 0.0270(11) 0.0097(11)
N00A 0.0228(11) 0.0283(13) 0.0215(12) 0.0029(9) 0.0106(9) -0.0003(9)
O00B 0.0253(12) 0.0653(19) 0.0565(17) 0.0105(14) -0.0143(12) -0.0071(12)
C00C 0.0181(12) 0.0210(12) 0.0200(12) -0.0009(10) 0.0042(9) -0.0011(9)
C00D 0.0159(11) 0.0251(13) 0.0225(12) -0.0025(10) 0.0050(10) 0.0011(10)
C00E 0.0182(12) 0.0235(13) 0.0294(14) -0.0006(11) 0.0038(10) 0.0003(10)
C00F 0.0184(12) 0.0248(13) 0.0227(13) -0.0036(10) 0.0083(10) -0.0006(10)
C00G 0.0151(11) 0.0230(13) 0.0236(12) -0.0021(10) 0.0036(10) 0.0007(9)
C00H 0.0180(12) 0.0306(15) 0.0272(13) -0.0040(11) 0.0064(10) 0.0008(11)
C00I 0.0216(13) 0.0264(14) 0.0266(14) 0.0041(11) -0.0001(10) -0.0006(11)
C00J 0.0229(14) 0.0382(16) 0.0262(14) -0.0021(12) 0.0147(11) 0.0005(12)
C00K 0.0228(13) 0.0257(14) 0.0237(13) 0.0057(11) 0.0024(10) -0.0027(11)
C00L 0.0266(14) 0.0290(14) 0.0223(13) -0.0011(11) 0.0060(11) -0.0006(11)
C00M 0.0183(13) 0.0341(16) 0.0370(16) 0.0026(13) 0.0035(11) 0.0086(11)
C00N 0.0204(13) 0.0366(17) 0.0386(17) -0.0007(13) 0.0087(12) 0.0090(12)
C00O 0.0217(13) 0.0390(17) 0.0311(15) -0.0029(12) 0.0142(12) 0.0031(12)

loop_
_atom_type_symbol
_atom_type_description
_atom_type_scat_dispersion_real
_atom_type_scat_dispersion_imag
_atom_type_scat_source
C C 0.0033 0.0016 'International Tables Vol C Tables 4.2.6.8 and 6.1.1.4'
H H 0.0000 0.0000 'International Tables Vol C Tables 4.2.6.8 and 6.1.1.4'
F F 0.0171 0.0103 'International Tables Vol C Tables 4.2.6.8 and 6.1.1.4'
N N 0.0061 0.0033 'International Tables Vol C Tables 4.2.6.8 and 6.1.1.4'
Ni Ni 0.3393 1.1124 'International Tables Vol C Tables 4.2.6.8 and 6.1.1.4'
O O 0.0106 0.0060 'International Tables Vol C Tables 4.2.6.8 and 6.1.1.4'
S S 0.1246 0.1234 'International Tables Vol C Tables 4.2.6.8 and 6.1.1.4'

loop_
_geom_angle_atom_site_label_1
_geom_angle_atom_site_label_2
_geom_angle_atom_site_label_3
_geom_angle
_geom_angle_site_symmetry_1
_geom_angle_site_symmetry_3
_geom_angle_publ_flag
N007 Ni01 N007 180.0 . 3_667 ?
N007 Ni01 N008 91.51(10) 3_667 3_667 ?
N007 Ni01 N008 88.49(10) . 3_667 ?
N007 Ni01 N008 91.51(10) . . ?
N007 Ni01 N008 88.49(10) 3_667 . ?
N008 Ni01 N008 180.0 3_667 . ?
O005 S002 C00L 102.42(14) . . ?
O009 S002 O005 113.67(16) . . ?
O009 S002 O00B 116.45(19) . . ?
O009 S002 C00L 102.88(15) . . ?
O00B S002 O005 114.64(17) . . ?
O00B S002 C00L 104.36(17) . . ?
C00C N007 Ni01 130.23(19) . . ?
C00C N007 C00G 119.3(2) . . ?
C00G N007 Ni01 110.42(18) . . ?
C00D N008 Ni01 110.26(19) . . ?
C00F N008 Ni01 129.5(2) . . ?
C00F N008 C00D 120.2(2) . . ?
C00F N00A C00C 127.1(3) . . ?
N007 C00C N00A 120.4(2) . . ?
N007 C00C C00K 120.6(3) . . ?
N00A C00C C00K 118.9(3) . . ?
N008 C00D C00G 115.5(2) . 3_667 ?
N008 C00D C00H 123.4(3) . . ?
C00H C00D C00G 121.1(3) . 3_667 ?
C00G C00E C00I 116.1(3) . . ?
C00G C00E C00M 117.7(3) . . ?
C00I C00E C00M 126.2(3) . . ?
N008 C00F N00A 121.1(3) . . ?
N008 C00F C00J 119.6(3) . . ?
N00A C00F C00J 119.3(3) . . ?
N007 C00G C00D 115.4(2) . 3_667 ?
N007 C00G C00E 123.7(3) . . ?
C00E C00G C00D 121.0(3) . 3_667 ?
C00D C00H C00N 118.0(3) . 3_667 ?
C00D C00H C00O 116.0(3) . . ?
C00N C00H C00O 126.0(3) 3_667 . ?
C00K C00I C00E 119.8(3) . . ?
C00O C00J C00F 120.3(3) . . ?
C00I C00K C00C 120.4(3) . . ?
F003 C00L S002 110.9(2) . . ?
F003 C00L F006 107.4(3) . . ?
F004 C00L S002 111.4(2) . . ?
F004 C00L F003 107.3(2) . . ?
F004 C00L F006 107.7(3) . . ?
F006 C00L S002 111.9(2) . . ?
C00N C00M C00E 121.3(3) . . ?
C00M C00N C00H 121.0(3) . 3_667 ?
C00J C00O C00H 120.5(3) . . ?

loop_
_geom_bond_atom_site_label_1
_geom_bond_atom_site_label_2
_geom_bond_distance
_geom_bond_site_symmetry_2
_geom_bond_publ_flag
Ni01 N007 1.849(2) . ?
Ni01 N007 1.849(2) 3_667 ?
Ni01 N008 1.853(2) . ?
Ni01 N008 1.853(2) 3_667 ?
S002 O005 1.452(2) . ?
S002 O009 1.437(3) . ?
S002 O00B 1.437(3) . ?
S002 C00L 1.820(3) . ?
F003 C00L 1.322(3) . ?
F004 C00L 1.322(4) . ?
F006 C00L 1.329(4) . ?
N007 C00C 1.319(4) . ?
N007 C00G 1.372(3) . ?
N008 C00D 1.371(4) . ?
N008 C00F 1.325(4) . ?
N00A C00C 1.378(4) . ?
N00A C00F 1.361(4) . ?
C00C C00K 1.427(4) . ?
C00D C00G 1.406(4) 3_667 ?
C00D C00H 1.393(4) . ?
C00E C00G 1.395(4) . ?
C00E C00I 1.427(4) . ?
C00E C00M 1.432(4) . ?
C00F C00J 1.439(4) . ?
C00H C00N 1.427(4) 3_667 ?
C00H C00O 1.428(4) . ?
C00I C00K 1.360(4) . ?
C00J C00O 1.353(5) . ?
C00M C00N 1.368(5) . ?
